data_7718308
loop_
_publ_author_name
'Panigrahi, Gopabandhu'
'Kashem, Habiba Binte'
'Morrison, Gregory'
'zur Loye, Hans-Conrad'

_publ_section_title
;
 Synthesis of a series of rare-earth-based multi-anion chalcogenide
 iodides RE3Si2SexS8&#x2212;xI (RE = La, Ce, Pr, and Nd) using the
 flux-assisted boron--chalcogen mixture method
;
_journal_issue 15
_journal_name_full 'Dalton Transactions'
_journal_page_first 6252
_journal_page_last 6260
_journal_paper_doi 10.1039/D4DT03506B
_journal_volume 54
_journal_year 2025
_chemical_formula_sum 'Ce3 I S6.61 Se1.39 Si2'
_chemical_formula_weight 925.11
_space_group_crystal_system monoclinic
_space_group_IT_number 15
_space_group_name_Hall '-C 2yc'
_space_group_name_H-M_alt 'C 1 2/c 1'
_audit_creation_method SHELXL-2018/3
_audit_update_record
;
2024-10-02 deposited with the CCDC.	2025-03-12 downloaded from the CCDC.
;
_cell_angle_alpha 90
_cell_angle_beta 97.5980(10)
_cell_angle_gamma 90
_cell_formula_units_Z 4
_cell_length_a 16.0737(3)
_cell_length_b 7.89400(10)
_cell_length_c 10.9299(2)
_cell_measurement_reflns_used 9321
_cell_measurement_temperature 298(2)
_cell_measurement_theta_max 32.53
_cell_measurement_theta_min 2.56
_cell_volume 1374.67(4)
_computing_cell_refinement 'Bruker SAINT'
_computing_data_collection 'Bruker APEX2'
_computing_data_reduction 'Bruker SAINT'
_computing_molecular_graphics 'Bruker SHELXTL'
_computing_publication_material 'Bruker SHELXTL'
_computing_structure_refinement 'SHELXL-2019/1 (Sheldrick, 2019)'
_computing_structure_solution 'SHELXS-97 (Sheldrick 2008)'
_diffrn_ambient_temperature 298(2)
_diffrn_measured_fraction_theta_full 0.998
_diffrn_measured_fraction_theta_max 0.999
_diffrn_measurement_device_type 'Bruker APEX-II CCD'
_diffrn_measurement_method '\f and \w scans'
_diffrn_radiation_type MoK\a
_diffrn_radiation_wavelength 0.71073
_diffrn_reflns_av_R_equivalents 0.0280
_diffrn_reflns_av_unetI/netI 0.0095
_diffrn_reflns_Laue_measured_fraction_full 0.998
_diffrn_reflns_Laue_measured_fraction_max 0.999
_diffrn_reflns_limit_h_max 22
_diffrn_reflns_limit_h_min -22
_diffrn_reflns_limit_k_max 11
_diffrn_reflns_limit_k_min -11
_diffrn_reflns_limit_l_max 15
_diffrn_reflns_limit_l_min -15
_diffrn_reflns_number 38987
_diffrn_reflns_point_group_measured_fraction_full 0.998
_diffrn_reflns_point_group_measured_fraction_max 0.999
_diffrn_reflns_theta_full 25.242
_diffrn_reflns_theta_max 30.503
_diffrn_reflns_theta_min 2.557
_diffrn_source 'fine-focus seald tube'
_exptl_absorpt_coefficient_mu 16.827
_exptl_absorpt_correction_T_max 0.4950
_exptl_absorpt_correction_T_min 0.3601
_exptl_absorpt_correction_type multi-scan
_exptl_absorpt_process_details 'multi-scan (SADABS" Sheldrick, 2016/2)'
_exptl_crystal_colour Yellow
_exptl_crystal_density_diffrn 4.470
_exptl_crystal_description Rod
_exptl_crystal_F_000 1632
_exptl_crystal_size_max 0.072
_exptl_crystal_size_mid 0.036
_exptl_crystal_size_min 0.031
_refine_diff_density_max 1.088
_refine_diff_density_min -0.582
_refine_diff_density_rms 0.094
_refine_ls_extinction_coef 0.000111(18)
_refine_ls_extinction_expression Fc^*^=kFc[1+0.001xFc^2^\l^3^/sin(2\q)]^-1/4^
_refine_ls_extinction_method 'SHELXL-2018/3 (Sheldrick 2018)'
_refine_ls_goodness_of_fit_ref 1.078
_refine_ls_hydrogen_treatment undef
_refine_ls_matrix_type full
_refine_ls_number_parameters 70
_refine_ls_number_reflns 2099
_refine_ls_number_restraints 0
_refine_ls_restrained_S_all 1.078
_refine_ls_R_factor_all 0.0106
_refine_ls_R_factor_gt 0.0095
_refine_ls_shift/su_max 0.002
_refine_ls_shift/su_mean 0.000
_refine_ls_structure_factor_coef Fsqd
_refine_ls_weighting_details 'w=1/[\s^2^(Fo^2^)+(0.0063P)^2^+3.7284P] where P=(Fo^2^+2Fc^2^)/3'
_refine_ls_weighting_scheme calc
_refine_ls_wR_factor_gt 0.0216
_refine_ls_wR_factor_ref 0.0221
_reflns_Friedel_coverage 0.000
_reflns_number_gt 2010
_reflns_number_total 2099
_reflns_threshold_expression 'I > 2\s(I)'
_cod_data_source_file d4dt03506b2.cif
_cod_data_source_block GP1077A2_OSW2
_cod_depositor_comments 'Adding full bibliography for 7718307--7718310.cif.'
_cod_original_sg_symbol_H-M 'C 2/c'
_cod_database_code 7718308
_shelx_shelxl_version_number 2018/3
_shelx_space_group_comment
;
The symmetry employed for this shelxl refinement is uniquely defined
by the following loop, which should always be used as a source of
symmetry information in preference to the above space-group names.
They are only intended as comments.
;
_shelx_estimated_absorpt_t_min 0.377
_shelx_estimated_absorpt_t_max 0.624

loop_
_space_group_symop_operation_xyz
'x, y, z'
'-x, y, -z+1/2'
'x+1/2, y+1/2, z'
'-x+1/2, y+1/2, -z+1/2'
'-x, -y, -z'
'x, -y, z-1/2'
'-x+1/2, -y+1/2, -z'
'x+1/2, -y+1/2, z-1/2'

loop_
_atom_site_label
_atom_site_type_symbol
_atom_site_fract_x
_atom_site_fract_y
_atom_site_fract_z
_atom_site_U_iso_or_equiv
_atom_site_adp_type
_atom_site_occupancy
_atom_site_site_symmetry_order
_atom_site_calc_flag
_atom_site_refinement_flags_posn
_atom_site_refinement_flags_adp
_atom_site_refinement_flags_occupancy
_atom_site_disorder_assembly
_atom_site_disorder_group
Ce1 Ce 0.30182(2) 0.12028(2) 0.31787(2) 0.01212(3) Uani 1 1 d . . . . .
Ce2 Ce 0.000000 0.09532(2) 0.250000 0.01413(4) Uani 1 2 d S T P . .
I1 I 0.000000 0.51382(2) 0.250000 0.02621(5) Uani 1 2 d S T P A .
S1 S 0.06558(2) 0.15962(4) 0.54266(3) 0.01447(9) Uani 0.6012(18) 1 d . . P A 8
S3 S 0.21723(2) 0.43140(5) 0.41537(3) 0.01295(11) Uani 0.8785(17) 1 d . . P B 10
S2 S 0.14422(2) 0.24640(5) 0.14602(3) 0.01402(11) Uani 0.8734(17) 1 d . . P A 12
S4 S 0.35016(2) 0.39933(5) 0.16053(4) 0.01263(12) Uani 0.9526(17) 1 d . . P B 14
Si1 Si 0.16017(3) 0.03766(6) 0.02881(4) 0.01151(9) Uani 1 1 d . . . . .
Se1 Se 0.06558(2) 0.15962(4) 0.54266(3) 0.01447(9) Uani 0.3988(18) 1 d . . P A 9
Se3 Se 0.21723(2) 0.43140(5) 0.41537(3) 0.01295(11) Uani 0.1215(17) 1 d . . P B 11
Se2 Se 0.14422(2) 0.24640(5) 0.14602(3) 0.01402(11) Uani 0.1266(17) 1 d . . P A 13
Se4 Se 0.35016(2) 0.39933(5) 0.16053(4) 0.01263(12) Uani 0.0474(17) 1 d . . P B 15

loop_
_atom_site_aniso_label
_atom_site_aniso_U_11
_atom_site_aniso_U_22
_atom_site_aniso_U_33
_atom_site_aniso_U_23
_atom_site_aniso_U_13
_atom_site_aniso_U_12
Ce1 0.01444(5) 0.01135(5) 0.01080(5) -0.00086(3) 0.00253(3) -0.00183(3)
Ce2 0.01114(6) 0.01481(7) 0.01663(7) 0.000 0.00250(5) 0.000
I1 0.01767(8) 0.01402(8) 0.04912(12) 0.000 0.01258(8) 0.000
S1 0.01350(14) 0.01490(14) 0.01477(14) -0.00252(9) 0.00101(9) -0.00191(9)
S3 0.01523(18) 0.01380(18) 0.00971(17) 0.00082(12) 0.00121(12) -0.00119(12)
S2 0.01581(18) 0.01197(18) 0.01504(18) -0.00313(12) 0.00480(13) -0.00327(12)
S4 0.0135(2) 0.0144(2) 0.01001(19) 0.00151(13) 0.00172(13) -0.00184(13)
Si1 0.0119(2) 0.0123(2) 0.0105(2) -0.00006(16) 0.00175(16) 0.00016(16)
Se1 0.01350(14) 0.01490(14) 0.01477(14) -0.00252(9) 0.00101(9) -0.00191(9)
Se3 0.01523(18) 0.01380(18) 0.00971(17) 0.00082(12) 0.00121(12) -0.00119(12)
Se2 0.01581(18) 0.01197(18) 0.01504(18) -0.00313(12) 0.00480(13) -0.00327(12)
Se4 0.0135(2) 0.0144(2) 0.01001(19) 0.00151(13) 0.00172(13) -0.00184(13)

loop_
_atom_type_symbol
_atom_type_description
_atom_type_scat_dispersion_real
_atom_type_scat_dispersion_imag
_atom_type_scat_source
Ce Ce -0.2486 2.6331 'International Tables Vol C Tables 4.2.6.8 and 6.1.1.4'
I I -0.4742 1.8119 'International Tables Vol C Tables 4.2.6.8 and 6.1.1.4'
S S 0.1246 0.1234 'International Tables Vol C Tables 4.2.6.8 and 6.1.1.4'
Se Se -0.0929 2.2259 'International Tables Vol C Tables 4.2.6.8 and 6.1.1.4'
Si Si 0.0817 0.0704 'International Tables Vol C Tables 4.2.6.8 and 6.1.1.4'

loop_
_geom_angle_atom_site_label_1
_geom_angle_atom_site_label_2
_geom_angle_atom_site_label_3
_geom_angle
_geom_angle_site_symmetry_1
_geom_angle_site_symmetry_3
_geom_angle_publ_flag
S3 Ce1 S3 135.148(7) 4_545 . ?
S3 Ce1 S3 70.373(11) 7_556 . ?
S2 Ce1 S2 125.155(10) 4_545 . ?
S2 Ce2 S2 132.546(15) 2 . ?
S1 Ce2 S1 162.156(11) 2 . ?
S4 Ce2 I1 121.993(8) 3_445 . ?
S4 Ce2 I1 121.993(8) 4_545 . ?
S2 Ce2 I1 66.273(8) 2 . ?
S2 Ce2 I1 66.273(8) . . ?
Se2 Ce2 I1 66.273(8) . . ?
S1 Ce2 I1 81.078(6) 2 . ?
S1 Ce2 I1 81.078(6) . . ?
Se1 Ce2 I1 81.078(6) . . ?
I1 Ce2 S1 127.501(5) . 6 ?
I1 Ce2 S1 127.501(5) . 5_556 ?
Ce2 I1 Ce1 104.023(3) . 4 ?
Ce2 I1 Ce1 104.023(3) . 3_455 ?
Ce1 I1 Ce1 151.955(7) 4 3_455 ?
Si1 S1 Ce1 89.652(15) 6_556 7_556 ?
Si1 S1 Ce2 87.655(15) 6_556 . ?
Ce1 S1 Ce2 134.498(10) 7_556 . ?
Si1 S1 Ce2 84.375(15) 6_556 5_556 ?
Ce1 S1 Ce2 105.865(9) 7_556 5_556 ?
Ce2 S1 Ce2 119.009(8) . 5_556 ?
Si1 S3 Ce1 91.987(17) 4 4 ?
Si1 S3 Ce1 89.128(17) 4 7_556 ?
Ce1 S3 Ce1 154.330(14) 4 7_556 ?
Si1 S3 Ce1 88.811(17) 4 . ?
Ce1 S3 Ce1 96.038(10) 4 . ?
Ce1 S3 Ce1 109.627(11) 7_556 . ?
Si1 S2 Ce2 94.708(18) . . ?
Si1 S2 Ce1 139.89(2) . 4 ?
Ce2 S2 Ce1 123.813(12) . 4 ?
Si1 S2 Ce1 87.838(18) . . ?
Ce2 S2 Ce1 104.801(11) . . ?
Ce1 S2 Ce1 92.073(10) 4 . ?
Si1 S4 Ce2 99.075(19) 7 3 ?
Si1 S4 Ce1 138.69(2) 7 . ?
Ce2 S4 Ce1 117.894(13) 3 . ?
Si1 S4 Ce1 88.915(18) 7 4 ?
Ce2 S4 Ce1 107.820(13) 3 4 ?
Ce1 S4 Ce1 96.119(11) . 4 ?
Si1 Se1 Ce1 89.652(15) 6_556 7_556 ?
Si1 Se1 Ce2 87.655(15) 6_556 . ?
Ce1 Se1 Ce2 134.498(10) 7_556 . ?
Si1 Se1 Ce2 84.375(15) 6_556 5_556 ?
Ce1 Se1 Ce2 105.865(9) 7_556 5_556 ?
Ce2 Se1 Ce2 119.009(8) . 5_556 ?
Si1 Se3 Ce1 91.987(17) 4 4 ?
Si1 Se3 Ce1 89.128(17) 4 7_556 ?
Ce1 Se3 Ce1 154.330(14) 4 7_556 ?
Si1 Se3 Ce1 88.811(17) 4 . ?
Ce1 Se3 Ce1 96.038(10) 4 . ?
Ce1 Se3 Ce1 109.627(11) 7_556 . ?
Si1 Se2 Ce2 94.708(18) . . ?
Si1 Se2 Ce1 139.89(2) . 4 ?
Ce2 Se2 Ce1 123.813(12) . 4 ?
Si1 Se2 Ce1 87.838(18) . . ?
Ce2 Se2 Ce1 104.801(11) . . ?
Ce1 Se2 Ce1 92.073(10) 4 . ?
Si1 Se4 Ce2 99.075(19) 7 3 ?
Si1 Se4 Ce1 138.69(2) 7 . ?
Ce2 Se4 Ce1 117.894(13) 3 . ?
Si1 Se4 Ce1 88.915(18) 7 4 ?
Ce2 Se4 Ce1 107.820(13) 3 4 ?
Ce1 Se4 Ce1 96.119(11) . 4 ?

loop_
_geom_bond_atom_site_label_1
_geom_bond_atom_site_label_2
_geom_bond_distance
_geom_bond_site_symmetry_2
_geom_bond_publ_flag
Ce1 S3 2.9342(4) 4_545 ?
Ce1 Se4 2.9608(4) . ?
Ce1 S4 2.9608(4) . ?
Ce1 S3 2.9996(4) 7_556 ?
Ce1 S1 3.0043(3) 7_556 ?
Ce1 S4 3.0361(4) 4_545 ?
Ce1 S3 3.0659(4) . ?
Ce1 Se3 3.0659(4) . ?
Ce1 S2 3.0868(4) 4_545 ?
Ce1 S2 3.1110(4) . ?
Ce1 Se2 3.1110(4) . ?
Ce1 I1 3.46822(12) 3_545 ?
Ce2 S4 2.9203(4) 3_445 ?
Ce2 S4 2.9203(4) 4_545 ?
Ce2 S2 2.9638(4) 2 ?
Ce2 S2 2.9638(4) . ?
Ce2 Se2 2.9638(4) . ?
Ce2 S1 3.2725(3) 2 ?
Ce2 S1 3.2725(3) . ?
Ce2 Se1 3.2725(3) . ?
Ce2 I1 3.3036(2) . ?
Ce2 S1 3.3058(3) 6 ?
Ce2 S1 3.3058(3) 5_556 ?
S1 Si1 2.1956(6) 6_556 ?
S3 Si1 2.1543(6) 4 ?
S2 Si1 2.1235(6) . ?
S4 Si1 2.1135(6) 7 ?
Si1 Se2 2.1235(6) . ?
